data_2204276
loop_
_publ_author_name
'Fu, Yun-Long'
'Ren, Jia-Lin'
'Qiao, Hai-Ping'
'Ng, Seik Weng'

_publ_section_title
;
 The 1:2/3adduct of manganese(II) terephthalate with
 <i>N,N</i>-dimethylformamide
;
_journal_issue 10
_journal_name_full 'Acta Crystallographica Section E'
_journal_page_first m1510
_journal_page_last m1512
_journal_paper_doi 10.1107/S1600536804023396
_journal_volume 60
_journal_year 2004
_chemical_formula_iupac '[Mn3 (C8 H4 O4)3 (C3 H7 N O)2]'
_chemical_formula_moiety 'C30 H26 Mn3 N2 O14'
_chemical_formula_sum 'C30 H26 Mn3 N2 O14'
_chemical_formula_weight 803.35
_chemical_name_systematic
;
bis(N,N-dimethylformamide)tri-\m~5~,\m~5~,\m~4~-terephathalato-dimanganese
;
_space_group_IT_number 15
_symmetry_cell_setting monoclinic
_symmetry_space_group_name_Hall '-C 2yc'
_symmetry_space_group_name_H-M 'C 1 2/c 1'
_atom_sites_solution_hydrogens geom
_atom_sites_solution_primary direct
_atom_sites_solution_secondary difmap
_audit_creation_method SHELXL-97
_cell_angle_alpha 90.00
_cell_angle_beta 130.4170(10)
_cell_angle_gamma 90.00
_cell_formula_units_Z 4
_cell_length_a 25.0220(10)
_cell_length_b 9.5340(5)
_cell_length_c 17.9230(10)
_cell_measurement_reflns_used 4576
_cell_measurement_temperature 295(2)
_cell_measurement_theta_max 27.0
_cell_measurement_theta_min 2.1
_cell_volume 3255.3(3)
_computing_cell_refinement 'SAINT (Bruker, 2002)'
_computing_data_collection 'SMART (Bruker, 2002)'
_computing_data_reduction SAINT
_computing_molecular_graphics 'ORTEPII (Johnson, 1976)'
_computing_publication_material SHELXL97
_computing_structure_refinement 'SHELXL97 (Sheldrick, 1997)'
_computing_structure_solution 'SHELXS97 (Sheldrick, 1997)'
_diffrn_ambient_temperature 295(2)
_diffrn_measured_fraction_theta_full 0.993
_diffrn_measured_fraction_theta_max 0.993
_diffrn_measurement_device_type 'Bruker APEX area-detector'
_diffrn_measurement_method '\f and \w'
_diffrn_radiation_monochromator graphite
_diffrn_radiation_source 'fine-focus sealed tube'
_diffrn_radiation_type MoK\a
_diffrn_radiation_wavelength 0.71073
_diffrn_reflns_av_R_equivalents 0.0354
_diffrn_reflns_av_sigmaI/netI 0.0319
_diffrn_reflns_limit_h_max 31
_diffrn_reflns_limit_h_min -32
_diffrn_reflns_limit_k_max 12
_diffrn_reflns_limit_k_min -12
_diffrn_reflns_limit_l_max 23
_diffrn_reflns_limit_l_min -22
_diffrn_reflns_number 17473
_diffrn_reflns_theta_full 27.50
_diffrn_reflns_theta_max 27.50
_diffrn_reflns_theta_min 2.14
_diffrn_standards_decay_% 0
_diffrn_standards_interval_count 0
_diffrn_standards_interval_time 0
_diffrn_standards_number 0
_exptl_absorpt_coefficient_mu 1.218
_exptl_absorpt_correction_T_max 0.848
_exptl_absorpt_correction_T_min 0.748
_exptl_absorpt_correction_type multi-scan
_exptl_absorpt_process_details '(SADABS; Bruker, 2002)'
_exptl_crystal_colour Colorless
_exptl_crystal_density_diffrn 1.639
_exptl_crystal_density_method 'not measured'
_exptl_crystal_description Prism
_exptl_crystal_F_000 1628
_exptl_crystal_size_max 0.16
_exptl_crystal_size_mid 0.14
_exptl_crystal_size_min 0.14
_refine_diff_density_max 0.583
_refine_diff_density_min -0.504
_refine_ls_extinction_method none
_refine_ls_goodness_of_fit_ref 1.027
_refine_ls_hydrogen_treatment constr
_refine_ls_matrix_type full
_refine_ls_number_parameters 238
_refine_ls_number_reflns 3722
_refine_ls_number_restraints 59
_refine_ls_restrained_S_all 1.068
_refine_ls_R_factor_all 0.0508
_refine_ls_R_factor_gt 0.0413
_refine_ls_shift/su_max 0.001
_refine_ls_shift/su_mean 0.000
_refine_ls_structure_factor_coef Fsqd
_refine_ls_weighting_details 'calc w = 1/[\s^2^(Fo^2^)+(0.0614P)^2^+3.4074P] where P = (Fo^2^+2Fc^2^)/3'
_refine_ls_weighting_scheme calc
_refine_ls_wR_factor_gt 0.1038
_refine_ls_wR_factor_ref 0.1092
_reflns_number_gt 3116
_reflns_number_total 3722
_reflns_threshold_expression I>2\s(I)
_cod_data_source_file bt6523.cif
_cod_data_source_block I
_cod_depositor_comments
;
The following automatic conversions were performed:
'_exptl_absorpt_correction_type' value 'Multi-scan' changed to
'multi-scan' according to
'/home/saulius/struct/CIF-dictionaries/cif_core.dic' dictionary named
'cif_core.dic' version 2.4.1 from 2010-06-29.

Automatic conversion script
Id: cif_fix_enum 1527 2010-12-29 10:47:43Z saulius 

The following automatic conversions were performed:

'_exptl_absorpt_correction_type' value 'Multi-scan' changed to
'multi-scan' according to
/home/saulius/struct/CIF-dictionaries/cif_core.dic dictionary named
'cif_core.dic' version 2.4.1 from 2010-06-29.

Automatic conversion script
Id: cif_fix_values 1715 2011-07-08 13:25:40Z adriana 
;
_cod_original_cell_volume 3255.2(3)
_cod_original_sg_symbol_H-M 'C 2/c'
_cod_database_code 2204276
_cod_database_fobs_code 2204276

loop_
_symmetry_equiv_pos_as_xyz
'x, y, z'
'x, -y, z+1/2'
'x+1/2, y+1/2, z'
'x+1/2, -y+1/2, z+1/2'
'-x, -y, -z'
'-x, y, -z-1/2'
'-x+1/2, -y+1/2, -z'
'-x+1/2, y+1/2, -z-1/2'

loop_
_atom_site_label
_atom_site_fract_x
_atom_site_fract_y
_atom_site_fract_z
_atom_site_U_iso_or_equiv
_atom_site_adp_type
_atom_site_calc_flag
_atom_site_refinement_flags
_atom_site_occupancy
_atom_site_disorder_assembly
_atom_site_disorder_group
_atom_site_type_symbol
Mn1 0.5000 0.78874(5) 0.7500 0.02143(14) Uani d S 1 . . Mn
Mn2 0.676027(18) 0.69627(4) 0.88450(2) 0.02533(13) Uani d . 1 . . Mn
O1 0.54346(10) 0.9393(2) 0.71485(14) 0.0379(5) Uani d . 1 . . O
O2 0.65852(10) 0.9003(2) 0.82750(13) 0.0419(5) Uani d . 1 . . O
O3 0.59784(9) 1.2354(2) 0.41180(12) 0.0291(4) Uani d . 1 . . O
O4 0.71090(9) 1.2113(2) 0.52795(12) 0.0315(4) Uani d . 1 . . O
O5 0.55072(10) 0.6262(2) 0.73165(13) 0.0375(5) Uani d . 1 . . O
O6 0.64557(10) 0.6115(3) 0.74958(15) 0.0634(8) Uani d . 1 . . O
O7 0.67978(14) 0.4911(3) 0.9343(2) 0.0659(7) Uani d D 1 . . O
C1 0.60536(13) 0.9497(3) 0.74780(18) 0.0308(6) Uani d . 1 . . C
C2 0.61746(13) 1.0253(3) 0.68600(18) 0.0296(5) Uani d . 1 . . C
C3 0.56297(14) 1.0902(3) 0.5996(2) 0.0399(7) Uani d . 1 . . C
C4 0.57300(14) 1.1471(3) 0.5385(2) 0.0376(7) Uani d . 1 . . C
C5 0.63862(12) 1.1438(3) 0.56515(17) 0.0255(5) Uani d . 1 . . C
C6 0.69391(14) 1.0835(4) 0.6537(2) 0.0487(9) Uani d . 1 . . C
C7 0.68287(15) 1.0237(4) 0.7126(2) 0.0503(9) Uani d . 1 . . C
C8 0.64929(12) 1.1998(2) 0.49755(16) 0.0221(5) Uani d . 1 . . C
C9 0.58089(13) 0.5973(3) 0.69912(18) 0.0349(6) Uani d . 1 . . C
C10 0.53902(13) 0.5447(3) 0.59602(17) 0.0281(5) Uani d . 1 . . C
C11 0.46920(14) 0.5103(3) 0.54172(19) 0.0381(7) Uani d . 1 . . C
C12 0.43027(14) 0.4655(3) 0.4458(2) 0.0401(7) Uani d . 1 . . C
N1 0.6489(5) 0.2855(7) 0.9554(7) 0.089(2) Uani d PDU 0.50 A 1 N
C13 0.6418(4) 0.3994(6) 0.9050(6) 0.0602(13) Uani d PDU 0.50 A 1 C
C14 0.6011(6) 0.1786(11) 0.9152(10) 0.152(5) Uani d PDU 0.50 A 1 C
C15 0.7090(7) 0.2751(14) 1.0554(8) 0.135(4) Uani d PDU 0.50 A 1 C
N1' 0.6707(4) 0.2867(8) 0.9869(7) 0.089(2) Uani d PD 0.50 A 2 N
C13' 0.6962(4) 0.4162(7) 0.9932(6) 0.0602(13) Uani d PD 0.50 A 2 C
C14' 0.7012(7) 0.2144(13) 1.0741(9) 0.152(5) Uani d PD 0.50 A 2 C
C15' 0.6169(6) 0.2265(13) 0.8995(9) 0.135(4) Uani d PD 0.50 A 2 C
H3 0.5190 1.0958 0.5822 0.048 Uiso calc R 1 . . H
H4 0.5355 1.1876 0.4793 0.045 Uiso calc R 1 . . H
H6 0.7387 1.0835 0.6735 0.058 Uiso calc R 1 . . H
H7 0.7201 0.9814 0.7712 0.060 Uiso calc R 1 . . H
H11 0.4483 0.5172 0.5696 0.046 Uiso calc R 1 . . H
H12 0.3832 0.4421 0.4094 0.048 Uiso calc R 1 . . H
H13 0.6017 0.4034 0.8393 0.072 Uiso calc PR 0.50 A 1 H
H14a 0.5603 0.2033 0.8497 0.228 Uiso calc PR 0.50 A 1 H
H14b 0.5877 0.1627 0.9541 0.228 Uiso calc PR 0.50 A 1 H
H14c 0.6216 0.0947 0.9138 0.228 Uiso calc PR 0.50 A 1 H
H15a 0.7316 0.3649 1.0788 0.203 Uiso calc PR 0.50 A 1 H
H15b 0.7409 0.2078 1.0633 0.203 Uiso calc PR 0.50 A 1 H
H15c 0.6954 0.2456 1.0922 0.203 Uiso calc PR 0.50 A 1 H
H13' 0.7329 0.4466 1.0566 0.072 Uiso calc PR 0.50 A 2 H
H14d 0.7472 0.2516 1.1252 0.228 Uiso calc PR 0.50 A 2 H
H14e 0.7049 0.1167 1.0651 0.228 Uiso calc PR 0.50 A 2 H
H14f 0.6726 0.2253 1.0919 0.228 Uiso calc PR 0.50 A 2 H
H15d 0.6139 0.2682 0.8481 0.203 Uiso calc PR 0.50 A 2 H
H15e 0.5737 0.2412 0.8866 0.203 Uiso calc PR 0.50 A 2 H
H15f 0.6254 0.1277 0.9023 0.203 Uiso calc PR 0.50 A 2 H

loop_
_atom_site_aniso_label
_atom_site_aniso_U_11
_atom_site_aniso_U_22
_atom_site_aniso_U_33
_atom_site_aniso_U_12
_atom_site_aniso_U_13
_atom_site_aniso_U_23
Mn1 0.0168(2) 0.0325(3) 0.0188(3) 0.000 0.0132(2) 0.000
Mn2 0.0191(2) 0.0384(2) 0.0164(2) 0.00033(15) 0.01055(16) -0.00580(14)
O1 0.0323(10) 0.0537(12) 0.0372(10) -0.0005(9) 0.0267(9) 0.0119(9)
O2 0.0313(10) 0.0607(13) 0.0290(10) -0.0026(9) 0.0174(9) 0.0159(9)
O3 0.0233(9) 0.0445(10) 0.0187(8) 0.0036(8) 0.0133(8) 0.0068(7)
O4 0.0194(8) 0.0540(12) 0.0209(8) -0.0022(8) 0.0129(7) 0.0071(8)
O5 0.0375(10) 0.0515(12) 0.0241(9) 0.0062(9) 0.0202(9) -0.0088(8)
O6 0.0260(10) 0.121(2) 0.0289(11) -0.0084(12) 0.0115(9) -0.0384(13)
O7 0.0698(17) 0.0382(13) 0.0763(18) 0.0015(12) 0.0414(15) 0.0046(12)
C1 0.0323(13) 0.0404(14) 0.0245(13) -0.0026(11) 0.0205(12) 0.0030(11)
C2 0.0270(12) 0.0405(14) 0.0253(12) -0.0016(11) 0.0187(11) 0.0047(10)
C3 0.0263(13) 0.0618(19) 0.0396(15) 0.0063(13) 0.0250(13) 0.0172(14)
C4 0.0244(12) 0.0582(18) 0.0324(14) 0.0103(12) 0.0194(12) 0.0208(13)
C5 0.0233(11) 0.0350(13) 0.0212(11) -0.0036(10) 0.0157(10) 0.0018(10)
C6 0.0212(13) 0.092(3) 0.0345(15) 0.0062(14) 0.0187(12) 0.0266(16)
C7 0.0245(13) 0.090(3) 0.0304(14) 0.0070(15) 0.0150(12) 0.0284(16)
C8 0.0195(11) 0.0318(12) 0.0162(10) -0.0007(9) 0.0120(9) 0.0013(9)
C9 0.0273(13) 0.0485(16) 0.0192(12) 0.0038(11) 0.0108(11) -0.0104(11)
C10 0.0235(12) 0.0377(13) 0.0181(11) 0.0004(10) 0.0112(10) -0.0076(10)
C11 0.0302(13) 0.0618(18) 0.0287(13) -0.0074(13) 0.0220(12) -0.0163(13)
C12 0.0226(12) 0.065(2) 0.0299(14) -0.0108(12) 0.0159(11) -0.0217(13)
N1 0.108(5) 0.054(2) 0.147(6) -0.013(3) 0.101(5) -0.007(3)
C13 0.061(3) 0.046(3) 0.077(3) 0.000(2) 0.046(3) -0.005(3)
C14 0.181(9) 0.127(8) 0.177(9) -0.009(6) 0.128(7) 0.008(6)
C15 0.122(7) 0.139(8) 0.167(9) -0.017(6) 0.104(6) -0.048(6)
N1' 0.108(5) 0.054(2) 0.147(6) -0.013(3) 0.101(5) -0.007(3)
C13' 0.061(3) 0.046(3) 0.077(3) 0.000(2) 0.046(3) -0.005(3)
C14' 0.181(9) 0.127(8) 0.177(9) -0.009(6) 0.128(7) 0.008(6)
C15' 0.122(7) 0.139(8) 0.167(9) -0.017(6) 0.104(6) -0.048(6)

loop_
_atom_type_symbol
_atom_type_description
_atom_type_scat_dispersion_real
_atom_type_scat_dispersion_imag
_atom_type_scat_source
C C 0.0033 0.0016 'International Tables Vol C Tables 4.2.6.8 and 6.1.1.4'
H H 0.0000 0.0000 'International Tables Vol C Tables 4.2.6.8 and 6.1.1.4'
N N 0.0061 0.0033 'International Tables Vol C Tables 4.2.6.8 and 6.1.1.4'
O O 0.0106 0.0060 'International Tables Vol C Tables 4.2.6.8 and 6.1.1.4'
Mn Mn 0.3368 0.7283 'International Tables Vol C Tables 4.2.6.8 and 6.1.1.4'

loop_
_geom_angle_atom_site_label_1
_geom_angle_atom_site_label_2
_geom_angle_atom_site_label_3
_geom_angle_site_symmetry_1
_geom_angle_site_symmetry_3
_geom_angle
_geom_angle_publ_flag
O1 Mn1 O1 . 6_657 95.20(10) yes
O1 Mn1 O3 . 2_575 96.40(10) yes
O1 Mn1 O3 . 5_676 91.40(10) yes
O1 Mn1 O5 . . 88.60(10) yes
O1 Mn1 O5 . 6_657 173.20(10) yes
O1 Mn1 O3 6_657 2_575 91.40(10) yes
O1 Mn1 O3 6_657 5_676 96.40(10) yes
O1 Mn1 O5 6_657 . 173.20(10) yes
O1 Mn1 O5 6_657 6_657 88.60(10) yes
O3 Mn1 O3 2_575 5_676 168.50(10) yes
O3 Mn1 O5 2_575 . 82.50(10) yes
O3 Mn1 O5 2_575 6_657 89.20(10) yes
O3 Mn1 O5 5_676 . 89.20(10) yes
O3 Mn1 O5 5_676 6_657 82.50(10) yes
O5 Mn1 O5 . 6_657 88.30(10) yes
O2 Mn2 O3 . 2_575 84.70(10) yes
O2 Mn2 O4 . 2_575 89.80(10) yes
O2 Mn2 O4 . 8_647 93.10(10) yes
O2 Mn2 O6 . . 89.50(10) yes
O2 Mn2 O7 . . 172.50(10) yes
O3 Mn2 O4 2_575 2_575 55.40(10) yes
O3 Mn2 O4 2_575 8_647 133.50(10) yes
O3 Mn2 O6 2_575 . 126.00(10) yes
O3 Mn2 O7 2_575 . 89.10(10) yes
O4 Mn2 O4 2_575 8_647 78.10(10) yes
O4 Mn2 O6 2_575 . 178.40(10) yes
O4 Mn2 O7 2_575 . 90.10(10) yes
O4 Mn2 O6 8_647 . 100.50(10) yes
O4 Mn2 O7 8_647 . 94.30(10) yes
O6 Mn2 O7 . . 90.80(10) yes
C1 O1 Mn1 . . 128.8(2) no
C1 O2 Mn2 . . 129.3(2) no
C8 O3 Mn1 . 5_676 158.5(2) no
C8 O3 Mn2 . 2_574 89.90(10) no
Mn1 O3 Mn2 5_676 2_574 96.50(10) no
C8 O4 Mn2 . 8_657 163.4(2) no
C8 O4 Mn2 . 2_574 94.50(10) no
Mn2 O4 Mn2 8_657 2_574 101.90(10) no
C9 O5 Mn1 . . 145.4(2) no
C9 O6 Mn2 . . 101.6(2) no
C13' O7 C13 . . 68.1(6) no
C13' O7 Mn2 . . 151.6(4) no
C13 O7 Mn2 . . 135.7(4) no
O2 C1 O1 . . 125.6(2) no
O2 C1 C2 . . 116.6(2) no
O1 C1 C2 . . 117.9(2) no
C7 C2 C3 . . 118.8(2) no
C7 C2 C1 . . 120.0(2) no
C3 C2 C1 . . 121.1(2) no
C2 C3 C4 . . 120.7(2) no
C5 C4 C3 . . 120.2(2) no
C4 C5 C6 . . 119.1(2) no
C4 C5 C8 . . 120.5(2) no
C6 C5 C8 . . 120.4(2) no
C7 C6 C5 . . 120.2(2) no
C6 C7 C2 . . 121.0(3) no
O3 C8 O4 . . 120.1(2) no
O3 C8 C5 . . 120.6(2) no
O4 C8 C5 . . 119.3(2) no
O5 C9 O6 . . 122.1(2) no
O5 C9 C10 . . 119.9(2) no
O6 C9 C10 . . 118.1(2) no
C11 C10 C12 . 5_666 119.7(2) no
C11 C10 C9 . . 120.1(2) no
C12 C10 C9 5_666 . 120.1(2) no
C10 C11 C12 . . 120.0(2) no
C10 C12 C11 5_666 . 120.3(2) no
C10 C12 H12 5_666 . 119.9 no
C13 N1 C14 . . 123.9(6) no
C13 N1 C15 . . 118.5(6) no
C14 N1 C15 . . 117.6(6) no
O7 C13 N1 . . 127.0(7) no
C13' N1' C15' . . 122.6(6) no
C13' N1' C14' . . 117.9(6) no
C15' N1' C14' . . 119.6(6) no
O7 C13' N1' . . 129.9(7) no
C2 C3 H3 . . 119.7 no
C4 C3 H3 . . 119.7 no
C5 C4 H4 . . 119.9 no
C3 C4 H4 . . 119.9 no
C7 C6 H6 . . 119.9 no
C5 C6 H6 . . 119.9 no
C6 C7 H7 . . 119.5 no
C2 C7 H7 . . 119.5 no
C10 C11 H11 . . 120.0 no
C12 C11 H11 . . 120.0 no
C11 C12 H12 . . 119.9 no
O7 C13 H13 . . 116.5 no
N1 C13 H13 . . 116.5 no
O7 C13' H13' . . 115.1 no
N1' C13' H13' . . 115.1 no
N1' C14' H14d . . 109.5 no
N1' C14' H14e . . 109.5 no
H14d C14' H14e . . 109.5 no
N1' C14' H14f . . 109.5 no
H14d C14' H14f . . 109.5 no
H14e C14' H14f . . 109.5 no
N1' C15' H15d . . 109.5 no
N1' C15' H15e . . 109.5 no
H15d C15' H15e . . 109.5 no
N1' C15' H15f . . 109.5 no
H15d C15' H15f . . 109.5 no
H15e C15' H15f . . 109.5 no

loop_
_geom_bond_atom_site_label_1
_geom_bond_atom_site_label_2
_geom_bond_site_symmetry_2
_geom_bond_distance
_geom_bond_publ_flag
Mn1 O1 . 2.128(2) yes
Mn1 O1 6_657 2.128(2) no
Mn1 O3 2_575 2.291(2) yes
Mn1 O3 5_676 2.291(2) no
Mn1 O5 . 2.159(2) yes
Mn1 O5 6_657 2.159(2) no
Mn2 O2 . 2.107(2) yes
Mn2 O3 2_575 2.394(2) yes
Mn2 O6 . 2.166(2) yes
Mn2 O7 . 2.127(3) yes
Mn2 O4 2_575 2.289(2) yes
Mn2 O4 8_647 2.175(2) yes
O1 C1 . 1.254(3) no
O2 C1 . 1.252(3) no
O3 C8 . 1.253(3) no
O4 C8 . 1.263(3) no
O5 C9 . 1.248(3) no
O6 C9 . 1.248(3) no
O7 C13' . 1.109(7) no
O7 C13 . 1.138(6) no
C1 C2 . 1.507(3) no
C2 C7 . 1.377(4) no
C2 C3 . 1.379(4) no
C3 C4 . 1.383(4) no
C4 C5 . 1.381(3) no
C5 C6 . 1.384(4) no
C5 C8 . 1.498(3) no
C6 C7 . 1.376(4) no
C9 C10 . 1.501(3) no
C10 C11 . 1.379(4) no
C10 C12 5_666 1.382(4) no
C11 C12 . 1.384(4) no
C12 C10 5_666 1.382(4) no
C12 H12 . 0.9300 no
N1 C13 . 1.348(7) no
N1 C14 . 1.369(8) no
N1 C15 . 1.410(8) no
N1' C13' . 1.360(7) no
N1' C15' . 1.364(8) no
N1' C14' . 1.398(8) no
C3 H3 . 0.93 no
C4 H4 . 0.93 no
C6 H6 . 0.93 no
C7 H7 . 0.93 no
C11 H11 . 0.93 no
C13 H13 . 0.93 no
C14 H14a . 0.96 no
C14 H14b . 0.96 no
C14 H14c . 0.96 no
C15 H15a . 0.96 no
C15 H15b . 0.96 no
C15 H15c . 0.96 no
C13' H13' . 0.93 no
C14' H14d . 0.96 no
C14' H14e . 0.96 no
C14' H14f . 0.96 no
C15' H15d . 0.96 no
C15' H15e . 0.96 no
C15' H15f . 0.96 no

loop_
_geom_torsion_atom_site_label_1
_geom_torsion_atom_site_label_2
_geom_torsion_atom_site_label_3
_geom_torsion_atom_site_label_4
_geom_torsion_site_symmetry_1
_geom_torsion_site_symmetry_4
_geom_torsion
_geom_torsion_publ_flag
O1 Mn1 O1 C1 6_657 . 126.6(2) no
O5 Mn1 O1 C1 . . -47.7(2) no
O3 Mn1 O1 C1 5_676 . -136.9(2) no
O3 Mn1 O1 C1 2_575 . 34.6(2) no
O6 Mn2 O2 C1 . . 52.4(2) no
O4 Mn2 O2 C1 8_647 . 152.8(2) no
O4 Mn2 O2 C1 2_575 . -129.1(2) no
O3 Mn2 O2 C1 2_575 . -73.8(2) no
O1 Mn1 O5 C9 . . -14.5(3) no
O3 Mn1 O5 C9 5_676 . 76.9(3) no
O3 Mn1 O5 C9 2_575 . -111.1(3) no
O2 Mn2 O6 C9 . . -89.2(2) no
O7 Mn2 O6 C9 . . 83.3(2) no
O4 Mn2 O6 C9 8_647 . 177.8(2) no
O3 Mn2 O6 C9 2_575 . -6.1(3) no
O6 Mn2 O7 C13' . . 163.5(8) no
O4 Mn2 O7 C13' 8_647 . 63.0(8) no
O4 Mn2 O7 C13' 2_575 . -15.1(8) no
O3 Mn2 O7 C13' 2_575 . -70.5(8) no
O6 Mn2 O7 C13 . . -55.4(5) no
O4 Mn2 O7 C13 8_647 . -156.0(5) no
O4 Mn2 O7 C13 2_575 . 126.0(5) no
O3 Mn2 O7 C13 2_575 . 70.5(5) no
Mn2 O2 C1 O1 . . 49.5(4) no
Mn2 O2 C1 C2 . . -129.1(2) no
Mn1 O1 C1 O2 . . -22.1(4) no
Mn1 O1 C1 C2 . . 156.5(2) no
O2 C1 C2 C7 . . 7.4(4) no
O1 C1 C2 C7 . . -171.4(3) no
O2 C1 C2 C3 . . -176.4(3) no
O1 C1 C2 C3 . . 4.9(4) no
C7 C2 C3 C4 . . 2.9(5) no
C1 C2 C3 C4 . . -173.4(3) no
C2 C3 C4 C5 . . -2.3(5) no
C3 C4 C5 C6 . . -0.2(5) no
C3 C4 C5 C8 . . 177.5(3) no
C4 C5 C6 C7 . . 2.1(5) no
C8 C5 C6 C7 . . -175.6(3) no
C5 C6 C7 C2 . . -1.5(6) no
C3 C2 C7 C6 . . -1.0(5) no
C1 C2 C7 C6 . . 175.4(3) no
Mn1 O3 C8 O4 5_676 . 106.8(4) no
Mn2 O3 C8 O4 2_574 . -0.9(2) no
Mn1 O3 C8 C5 5_676 . -73.4(5) no
Mn2 O3 C8 C5 2_574 . 178.9(2) no
Mn2 O4 C8 O3 8_657 . -169.9(5) no
Mn2 O4 C8 O3 2_574 . 1.0(2) no
Mn2 O4 C8 C5 8_657 . 10.3(7) no
Mn2 O4 C8 C5 2_574 . -178.8(2) no
C4 C5 C8 O3 . . -8.2(4) no
C6 C5 C8 O3 . . 169.4(3) no
C4 C5 C8 O4 . . 171.6(3) no
C6 C5 C8 O4 . . -10.8(4) no
Mn1 O5 C9 O6 . . 88.7(4) no
Mn1 O5 C9 C10 . . -90.8(4) no
Mn2 O6 C9 O5 . . -1.9(4) no
Mn2 O6 C9 C10 . . 177.7(2) no
O5 C9 C10 C11 . . -8.8(4) no
O6 C9 C10 C11 . . 171.7(3) no
O5 C9 C10 C12 . 5_666 169.3(3) no
O6 C9 C10 C12 . 5_666 -10.2(4) no
C12 C10 C11 C12 5_666 . 0.1(5) no
C9 C10 C11 C12 . . 178.3(3) no
C10 C11 C12 C10 . 5_666 -0.1(5) no
C13' O7 C13 N1 . . -5.1(6) no
Mn2 O7 C13 N1 . . -166.4(4) no
C14 N1 C13 O7 . . -179.9(4) no
C15 N1 C13 O7 . . 0.2(4) no
C13 O7 C13' N1' . . 9.3(6) no
Mn2 O7 C13' N1' . . 161.1(6) no
C15' N1' C13' O7 . . 0.1(5) no
C14' N1' C13' O7 . . -179.6(4) no
